data_4320988
loop_
_publ_author_name
'S. Ekambaram'
'Slavi C. Sevov'

_publ_section_title
;
 Synthesis and Characterization of Four Ethylenediamine-Templated Iron
 Arsenates
;
_journal_name_full 'Inorganic Chemistry'
_journal_page_first 2405
_journal_page_last 2410
_journal_paper_doi 10.1021/ic991367b
_journal_volume 39
_journal_year 2000
_chemical_formula_sum 'C2 H12 As2 F2 Fe2 N2 O9'
_chemical_formula_weight 507.68
_chemical_name_systematic
;
Compound4
;
_space_group_IT_number 61
_symmetry_cell_setting orthorhombic
_symmetry_space_group_name_Hall '-P 2ac 2ab'
_symmetry_space_group_name_H-M 'P b c a'
_atom_sites_solution_hydrogens geom
_atom_sites_solution_primary direct
_atom_sites_solution_secondary difmap
_audit_creation_method SHELXL-97
_cell_angle_alpha 90.00
_cell_angle_beta 90.00
_cell_angle_gamma 90.00
_cell_formula_units_Z 8
_cell_length_a 10.490(2)
_cell_length_b 10.090(2)
_cell_length_c 20.540(4)
_cell_measurement_reflns_used 25
_cell_measurement_temperature 293(2)
_cell_volume 2174.0(7)
_computing_cell_refinement CAD4_(Enraf-Nonius,_1977)
_computing_data_collection CAD4_(Enraf-Nonius,_1977)
_computing_data_reduction SDP_Package_(Enraf-Nonius,_1985)
_computing_molecular_graphics SHELXTL-V5.0
_computing_publication_material SHELXTL-V5.0
_computing_structure_refinement 'SHELXL-93 (Sheldrick, 1993)'
_computing_structure_solution 'SHELXS-86 (Sheldrick, 1990)'
_diffrn_ambient_temperature 293(2)
_diffrn_measured_fraction_theta_full 0.871
_diffrn_measured_fraction_theta_max 0.871
_diffrn_measurement_device_type 'Enraf-Nonius CAD4'
_diffrn_measurement_method Omega-2Theta
_diffrn_radiation_monochromator graphite
_diffrn_radiation_source 'fine-focus sealed tube'
_diffrn_radiation_type MoK\a
_diffrn_radiation_wavelength 0.71073
_diffrn_reflns_av_R_equivalents 0.1375
_diffrn_reflns_av_sigmaI/netI 0.0739
_diffrn_reflns_limit_h_max 12
_diffrn_reflns_limit_h_min 0
_diffrn_reflns_limit_k_max 11
_diffrn_reflns_limit_k_min 0
_diffrn_reflns_limit_l_max 24
_diffrn_reflns_limit_l_min -24
_diffrn_reflns_number 4118
_diffrn_reflns_theta_full 24.97
_diffrn_reflns_theta_max 24.97
_diffrn_reflns_theta_min 2.78
_exptl_absorpt_coefficient_mu 8.789
_exptl_absorpt_correction_T_max 1.000
_exptl_absorpt_correction_T_min 0.455
_exptl_absorpt_correction_type xabs
_exptl_crystal_colour colorless
_exptl_crystal_density_diffrn 3.102
_exptl_crystal_density_method 'not measured'
_exptl_crystal_description cube
_exptl_crystal_F_000 1968
_exptl_crystal_size_max 0.10
_exptl_crystal_size_mid 0.10
_exptl_crystal_size_min 0.08
_refine_diff_density_max 0.899
_refine_diff_density_min -1.524
_refine_diff_density_rms 0.225
_refine_ls_extinction_method none
_refine_ls_goodness_of_fit_ref 1.063
_refine_ls_hydrogen_treatment mixed
_refine_ls_matrix_type full
_refine_ls_number_parameters 182
_refine_ls_number_reflns 1663
_refine_ls_number_restraints 0
_refine_ls_restrained_S_all 1.063
_refine_ls_R_factor_all 0.0573
_refine_ls_R_factor_gt 0.0435
_refine_ls_shift/su_max 0.001
_refine_ls_shift/su_mean 0.000
_refine_ls_structure_factor_coef Fsqd
_refine_ls_weighting_details 'calc w=1/[\s^2^(Fo^2^)+(0.0383P)^2^+0.0000P] where P=(Fo^2^+2Fc^2^)/3'
_refine_ls_weighting_scheme calc
_refine_ls_wR_factor_gt 0.0785
_refine_ls_wR_factor_ref 0.0849
_reflns_number_gt 1344
_reflns_number_total 1908
_reflns_threshold_expression >2sigma(I)
_cod_data_source_file ic991367b_4.cif
_cod_data_source_block compound4
_cod_original_cell_volume 2174.0(8)
_cod_database_code 4320988

loop_
_symmetry_equiv_pos_as_xyz
'x, y, z'
'-x+1/2, -y, z+1/2'
'-x, y+1/2, -z+1/2'
'x+1/2, -y+1/2, -z'
'-x, -y, -z'
'x-1/2, y, -z-1/2'
'x, -y-1/2, z-1/2'
'-x-1/2, y-1/2, z'

loop_
_atom_site_label
_atom_site_type_symbol
_atom_site_fract_x
_atom_site_fract_y
_atom_site_fract_z
_atom_site_U_iso_or_equiv
_atom_site_adp_type
_atom_site_occupancy
_atom_site_symmetry_multiplicity
_atom_site_calc_flag
_atom_site_refinement_flags
_atom_site_disorder_assembly
_atom_site_disorder_group
As1 As 0.56429(7) 0.09124(5) 0.29496(3) 0.0081(2) Uani 1 1 d . . .
As2 As 0.82226(6) 0.31148(5) 0.44717(3) 0.0079(2) Uani 1 1 d . . .
Fe1 Fe 0.56094(9) 0.10955(7) 0.45382(4) 0.0078(2) Uani 1 1 d . . .
Fe2 Fe 0.65905(10) -0.22596(8) 0.28471(4) 0.0087(2) Uani 1 1 d . . .
F1 F 0.5696(3) 0.0398(3) 0.54653(17) 0.0111(8) Uani 1 1 d . . .
F2 F 0.6733(4) -0.1736(3) 0.19421(18) 0.0184(9) Uani 1 1 d . . .
O1 O 0.8219(5) -0.1081(4) 0.2951(3) 0.0154(11) Uani 1 1 d . . .
H1A H 0.903(8) -0.125(7) 0.283(4) 0.023 Uiso 1 1 d . . .
H1B H 0.792(7) -0.030(8) 0.290(4) 0.023 Uiso 1 1 d . . .
O2 O 0.6759(4) 0.2586(4) 0.4699(2) 0.0129(11) Uani 1 1 d . . .
O3 O 0.5402(5) -0.0734(4) 0.2950(2) 0.0132(11) Uani 1 1 d . . .
O4 O 0.8082(4) 0.4761(4) 0.4331(2) 0.0113(11) Uani 1 1 d . . .
O5 O 0.7203(5) 0.1205(4) 0.2777(2) 0.0136(11) Uani 1 1 d . . .
O6 O 0.8687(5) 0.2306(4) 0.3792(2) 0.0138(11) Uani 1 1 d . . .
O7 O 0.9218(4) 0.2757(4) 0.5083(2) 0.0131(10) Uani 1 1 d . . .
O8 O 0.4825(4) 0.1544(4) 0.2323(2) 0.0108(10) Uani 1 1 d . . .
O9 O 0.5206(5) 0.1600(4) 0.3655(2) 0.0126(11) Uani 1 1 d . . .
C1 C 0.8070(8) -0.0919(6) 0.6120(4) 0.0175(17) Uani 1 1 d . . .
H1A H 0.8031(9) -0.055(2) 0.652(2) 0.021 Uiso 1 1 calc R . .
H1B H 0.728(5) -0.0909(6) 0.5949(11) 0.021 Uiso 1 1 calc R . .
C2 C 0.8944(8) -0.0103(7) 0.5696(4) 0.0243(19) Uani 1 1 d . . .
H2A H 0.9230(18) -0.059(3) 0.538(2) 0.029 Uiso 1 1 calc R . .
H2B H 0.852(3) 0.055(4) 0.5527(11) 0.029 Uiso 1 1 calc R . .
N1 N 0.8508(6) -0.2303(5) 0.6178(3) 0.0206(15) Uani 1 1 d . . .
H1C H 0.798(2) -0.274(2) 0.6430(12) 0.031 Uiso 1 1 calc R . .
H1D H 0.928(4) -0.2317(5) 0.6347(8) 0.031 Uiso 1 1 calc R . .
H1E H 0.8526(7) -0.2671(18) 0.5791(18) 0.031 Uiso 1 1 calc R . .
N2 N 1.0043(7) 0.0439(6) 0.6076(3) 0.0288(17) Uani 1 1 d . . .
H2C H 1.053(3) 0.089(2) 0.5822(13) 0.043 Uiso 1 1 calc R . .
H2D H 1.047(2) -0.020(3) 0.6241(9) 0.043 Uiso 1 1 calc R . .
H2E H 0.9763(15) 0.094(3) 0.6381(16) 0.043 Uiso 1 1 calc R . .

loop_
_atom_site_aniso_label
_atom_site_aniso_U_11
_atom_site_aniso_U_22
_atom_site_aniso_U_33
_atom_site_aniso_U_23
_atom_site_aniso_U_13
_atom_site_aniso_U_12
As1 0.0057(5) 0.0033(3) 0.0154(3) -0.0002(2) -0.0012(3) 0.0006(3)
As2 0.0047(5) 0.0036(3) 0.0154(3) 0.0001(2) 0.0004(3) -0.0013(2)
Fe1 0.0053(6) 0.0033(4) 0.0148(4) 0.0003(3) 0.0008(4) -0.0006(3)
Fe2 0.0062(6) 0.0037(4) 0.0162(5) -0.0001(3) -0.0005(4) 0.0004(4)
F1 0.010(3) 0.0061(15) 0.0170(18) 0.0010(14) -0.0029(17) -0.0003(14)
F2 0.022(3) 0.0173(18) 0.0166(19) 0.0050(16) 0.0000(18) -0.0034(18)
O1 0.004(3) 0.004(2) 0.038(3) 0.0004(19) -0.008(2) -0.0010(19)
O2 0.007(3) 0.012(2) 0.020(2) -0.0050(18) 0.002(2) -0.0034(18)
O3 0.015(3) 0.0010(18) 0.023(2) -0.0033(17) 0.000(2) -0.0006(18)
O4 0.004(3) 0.0045(19) 0.025(2) -0.0001(18) -0.002(2) 0.0003(17)
O5 0.007(3) 0.007(2) 0.026(3) -0.0032(18) 0.000(2) 0.0016(18)
O6 0.014(3) 0.0105(19) 0.017(2) -0.0016(18) 0.000(2) 0.0037(19)
O7 0.008(3) 0.0068(19) 0.024(2) -0.0045(18) -0.005(2) -0.0046(19)
O8 0.007(3) 0.0105(19) 0.016(2) 0.0005(18) -0.003(2) 0.0037(19)
O9 0.015(3) 0.0057(19) 0.017(2) 0.0021(17) 0.001(2) 0.0047(19)
C1 0.011(5) 0.019(3) 0.022(4) 0.003(3) 0.001(3) 0.005(3)
C2 0.025(6) 0.018(3) 0.029(4) 0.007(3) -0.003(3) -0.004(3)
N1 0.008(4) 0.017(3) 0.037(4) -0.004(3) 0.001(3) -0.004(2)
N2 0.027(5) 0.019(3) 0.040(4) 0.004(3) -0.013(3) -0.011(3)

loop_
_atom_type_symbol
_atom_type_description
_atom_type_scat_dispersion_real
_atom_type_scat_dispersion_imag
_atom_type_scat_source
O O 0.0106 0.0060 'International Tables Vol C Tables 4.2.6.8 and 6.1.1.4'
Fe Fe 0.3463 0.8444 'International Tables Vol C Tables 4.2.6.8 and 6.1.1.4'
As As 0.0499 2.0058 'International Tables Vol C Tables 4.2.6.8 and 6.1.1.4'
C C 0.0033 0.0016 'International Tables Vol C Tables 4.2.6.8 and 6.1.1.4'
F F 0.0171 0.0103 'International Tables Vol C Tables 4.2.6.8 and 6.1.1.4'
N N 0.0061 0.0033 'International Tables Vol C Tables 4.2.6.8 and 6.1.1.4'
H H 0.0000 0.0000 'International Tables Vol C Tables 4.2.6.8 and 6.1.1.4'

loop_
_geom_angle_atom_site_label_1
_geom_angle_atom_site_label_2
_geom_angle_atom_site_label_3
_geom_angle
_geom_angle_site_symmetry_1
_geom_angle_site_symmetry_3
_geom_angle_publ_flag
O9 As1 O8 111.6(2) . . ?
O9 As1 O3 111.6(2) . . ?
O8 As1 O3 107.5(2) . . ?
O9 As1 O5 111.9(2) . . ?
O8 As1 O5 105.5(2) . . ?
O3 As1 O5 108.5(2) . . ?
O7 As2 O6 109.7(2) . . ?
O7 As2 O2 106.9(2) . . ?
O6 As2 O2 109.8(2) . . ?
O7 As2 O4 113.2(2) . . ?
O6 As2 O4 111.0(2) . . ?
O2 As2 O4 106.1(2) . . ?
O9 Fe1 O2 95.25(19) . . ?
O9 Fe1 O4 97.46(19) . 8_755 ?
O2 Fe1 O4 97.63(18) . 8_755 ?
O9 Fe1 O7 92.98(19) . 4_456 ?
O2 Fe1 O7 86.52(18) . 4_456 ?
O4 Fe1 O7 168.33(18) 8_755 4_456 ?
O9 Fe1 F1 168.90(19) . . ?
O2 Fe1 F1 94.60(16) . . ?
O4 Fe1 F1 86.26(16) 8_755 . ?
O7 Fe1 F1 82.53(16) 4_456 . ?
O9 Fe1 F1 92.54(17) . 5_656 ?
O2 Fe1 F1 169.83(16) . 5_656 ?
O4 Fe1 F1 87.80(16) 8_755 5_656 ?
O7 Fe1 F1 86.55(16) 4_456 5_656 ?
F1 Fe1 F1 77.11(15) . 5_656 ?
F2 Fe2 O8 93.18(17) . 3_645 ?
F2 Fe2 O3 86.53(18) . . ?
O8 Fe2 O3 91.22(19) 3_645 . ?
F2 Fe2 O5 95.37(18) . 8_755 ?
O8 Fe2 O5 89.39(19) 3_645 8_755 ?
O3 Fe2 O5 178.0(2) . 8_755 ?
F2 Fe2 O6 174.99(19) . 8_755 ?
O8 Fe2 O6 85.88(19) 3_645 8_755 ?
O3 Fe2 O6 88.57(19) . 8_755 ?
O5 Fe2 O6 89.54(19) 8_755 8_755 ?
F2 Fe2 O1 83.1(2) . . ?
O8 Fe2 O1 173.8(2) 3_645 . ?
O3 Fe2 O1 93.48(19) . . ?
O5 Fe2 O1 86.04(19) 8_755 . ?
O6 Fe2 O1 98.2(2) 8_755 . ?
Fe1 F1 Fe1 102.89(15) . 5_656 ?
Fe2 O1 H1A 129(5) . . ?
Fe2 O1 H1B 102(5) . . ?
H1A O1 H1B 119(7) . . ?
As2 O2 Fe1 139.1(2) . . ?
As1 O3 Fe2 132.0(3) . . ?
As2 O4 Fe1 125.0(3) . 8_765 ?
As1 O5 Fe2 136.6(2) . 8_765 ?
As2 O6 Fe2 130.6(2) . 8_765 ?
As2 O7 Fe1 128.1(2) . 4_556 ?
As1 O8 Fe2 140.0(3) . 3_655 ?
As1 O9 Fe1 130.2(2) . . ?
N1 C1 C2 112.0(6) . . ?
N1 C1 H1A 109.2 . . ?
C2 C1 H1A 109.2 . . ?
N1 C1 H1B 109.2 . . ?
C2 C1 H1B 109.2 . . ?
H1A C1 H1B 107.9 . . ?
N2 C2 C1 111.6(6) . . ?
N2 C2 H2A 109.3 . . ?
C1 C2 H2A 109.3 . . ?
N2 C2 H2B 109.3 . . ?
C1 C2 H2B 109.3 . . ?
H2A C2 H2B 108.0 . . ?
C1 N1 H1C 109.5 . . ?
C1 N1 H1D 109.5 . . ?
H1C N1 H1D 109.5 . . ?
C1 N1 H1E 109.5 . . ?
H1C N1 H1E 109.5 . . ?
H1D N1 H1E 109.5 . . ?
C2 N2 H2C 109.5 . . ?
C2 N2 H2D 109.5 . . ?
H2C N2 H2D 109.5 . . ?
C2 N2 H2E 109.5 . . ?
H2C N2 H2E 109.5 . . ?
H2D N2 H2E 109.5 . . ?

loop_
_geom_bond_atom_site_label_1
_geom_bond_atom_site_label_2
_geom_bond_distance
_geom_bond_site_symmetry_2
_geom_bond_publ_flag
As1 O9 1.671(4) . ?
As1 O8 1.672(4) . ?
As1 O3 1.680(4) . ?
As1 O5 1.700(5) . ?
As2 O7 1.673(4) . ?
As2 O6 1.689(4) . ?
As2 O2 1.691(5) . ?
As2 O4 1.692(4) . ?
Fe1 O9 1.931(4) . ?
Fe1 O2 1.956(4) . ?
Fe1 O4 1.970(4) 8_755 ?
Fe1 O7 2.019(4) 4_456 ?
Fe1 F1 2.032(4) . ?
Fe1 F1 2.036(3) 5_656 ?
Fe2 F2 1.938(4) . ?
Fe2 O8 1.945(4) 3_645 ?
Fe2 O3 1.992(4) . ?
Fe2 O5 2.005(5) 8_755 ?
Fe2 O6 2.011(4) 8_755 ?
Fe2 O1 2.093(5) . ?
F1 Fe1 2.036(3) 5_656 ?
O1 H1A 0.90(8) . ?
O1 H1B 0.85(8) . ?
O4 Fe1 1.970(4) 8_765 ?
O5 Fe2 2.005(5) 8_765 ?
O6 Fe2 2.011(4) 8_765 ?
O7 Fe1 2.019(4) 4_556 ?
O8 Fe2 1.945(4) 3_655 ?
C1 N1 1.475(8) . ?
C1 C2 1.508(10) . ?
C1 H1A 0.8994 . ?
C1 H1B 0.8994 . ?
C2 N2 1.495(10) . ?
C2 H2A 0.8681 . ?
C2 H2B 0.8681 . ?
N1 H1C 0.8773 . ?
N1 H1D 0.8773 . ?
N1 H1E 0.8773 . ?
N2 H2C 0.8573 . ?
N2 H2D 0.8573 . ?
N2 H2E 0.8573 . ?
